data_7720626
loop_
_publ_author_name
'Zhang, Chao'
'Wang, Tingwei'
'Li, Shaoqun'
'Lu, Zujia'
'Li, Cong'
'Xu, Meiqi'
'Zhao, Binshan'
'Yu, Qiyao'
'Zhang, Jianguo'

_publ_section_title
;
 Position-oriented <i>N</i>-methylation engineering: multidimensional
 regulation of energy-safety balance in energetic copper complexes.
;
_journal_issue 14
_journal_name_full 'Dalton transactions (Cambridge, England : 2003)'
_journal_page_first 5591
_journal_page_last 5601
_journal_paper_doi 10.1039/d6dt00365f
_journal_volume 55
_journal_year 2026
_chemical_formula_sum 'C10 H16 Cl2 Cu N8 O10'
_chemical_formula_weight 542.75
_space_group_IT_number 14
_space_group_name_Hall '-P 2yn'
_space_group_name_H-M_alt 'P 1 21/n 1'
_symmetry_cell_setting monoclinic
_symmetry_space_group_name_H-M 'P 1 21/n 1'
_atom_sites_solution_hydrogens geom
_atom_sites_solution_primary direct
_atom_sites_solution_secondary difmap
_audit_creation_method SHELXL-97
_audit_update_record
;
2025-01-19 deposited with the CCDC.	2026-03-09 downloaded from the CCDC.
;
_cell_angle_alpha 90.00
_cell_angle_beta 97.387(2)
_cell_angle_gamma 90.00
_cell_formula_units_Z 2
_cell_length_a 10.5426(12)
_cell_length_b 7.6257(9)
_cell_length_c 12.2240(13)
_cell_measurement_reflns_used 2656
_cell_measurement_temperature 298(2)
_cell_measurement_theta_max 28.603
_cell_measurement_theta_min 2.404
_cell_volume 974.59(19)
_computing_cell_refinement 'Bruker SMART'
_computing_data_collection 'Bruker SMART'
_computing_data_reduction 'Bruker SAINT'
_computing_molecular_graphics 'Bruker SHELXTL'
_computing_publication_material 'Bruker SHELXTL'
_computing_structure_refinement 'SHELXL-97 (Sheldrick, 1997)'
_computing_structure_solution 'SHELXS-97 (Sheldrick, 1990)'
_diffrn_ambient_temperature 298(2)
_diffrn_measured_fraction_theta_full 0.999
_diffrn_measured_fraction_theta_max 0.999
_diffrn_measurement_device_type 'CCD area detector'
_diffrn_measurement_method 'phi and omega scans'
_diffrn_radiation_monochromator graphite
_diffrn_radiation_source 'fine-focus sealed tube'
_diffrn_radiation_type MoK\a
_diffrn_radiation_wavelength 0.71073
_diffrn_reflns_av_R_equivalents 0.0375
_diffrn_reflns_av_sigmaI/netI 0.0395
_diffrn_reflns_limit_h_max 8
_diffrn_reflns_limit_h_min -12
_diffrn_reflns_limit_k_max 9
_diffrn_reflns_limit_k_min -9
_diffrn_reflns_limit_l_max 14
_diffrn_reflns_limit_l_min -14
_diffrn_reflns_number 4449
_diffrn_reflns_theta_full 25.02
_diffrn_reflns_theta_max 25.02
_diffrn_reflns_theta_min 2.40
_exptl_absorpt_coefficient_mu 1.466
_exptl_absorpt_correction_T_max 0.7783
_exptl_absorpt_correction_T_min 0.6434
_exptl_absorpt_correction_type multi-scan
_exptl_absorpt_process_details sadabs
_exptl_crystal_colour blue
_exptl_crystal_density_diffrn 1.850
_exptl_crystal_density_method 'not measured'
_exptl_crystal_description block
_exptl_crystal_F_000 550
_exptl_crystal_size_max 0.33
_exptl_crystal_size_mid 0.21
_exptl_crystal_size_min 0.18
_refine_diff_density_max 0.303
_refine_diff_density_min -0.739
_refine_diff_density_rms 0.071
_refine_ls_extinction_method none
_refine_ls_goodness_of_fit_ref 1.074
_refine_ls_hydrogen_treatment mixed
_refine_ls_matrix_type full
_refine_ls_number_parameters 142
_refine_ls_number_reflns 1714
_refine_ls_number_restraints 0
_refine_ls_restrained_S_all 1.074
_refine_ls_R_factor_all 0.0393
_refine_ls_R_factor_gt 0.0335
_refine_ls_shift/su_max 0.000
_refine_ls_shift/su_mean 0.000
_refine_ls_structure_factor_coef Fsqd
_refine_ls_weighting_details 'calc w=1/[\s^2^(Fo^2^)+(0.0464P)^2^+0.7055P] where P=(Fo^2^+2Fc^2^)/3'
_refine_ls_weighting_scheme calc
_refine_ls_wR_factor_gt 0.0910
_refine_ls_wR_factor_ref 0.0937
_reflns_number_gt 1491
_reflns_number_total 1714
_reflns_threshold_expression >2sigma(I)
_cod_data_source_file d6dt00365f2.cif
_cod_data_source_block 231115f
_cod_depositor_comments
;
The following automatic conversions were performed:

data item '_symmetry_cell_setting' value 'Monoclinic' was changed to
'monoclinic' in accordance with the
/home/data/users/saulius/crontab/automatic-downloads/rss-feeds/RSC/lib/dictionaries/cif_core.dic
dictionary named 'cif_core.dic' version 2.4.2 last updated on
2011-04-26.

Automatic conversion script
Id: cif_fix_values 8170 2020-07-09 18:12:32Z antanas 

 Adding full bibliography for 7720626--7720629.cif.
;
_cod_original_sg_symbol_H-M P2(1)/n
_cod_database_code 7720626

loop_
_symmetry_equiv_pos_as_xyz
'x, y, z'
'-x+1/2, y+1/2, -z+1/2'
'-x, -y, -z'
'x-1/2, -y-1/2, z-1/2'

loop_
_atom_site_label
_atom_site_type_symbol
_atom_site_fract_x
_atom_site_fract_y
_atom_site_fract_z
_atom_site_U_iso_or_equiv
_atom_site_adp_type
_atom_site_occupancy
_atom_site_symmetry_multiplicity
_atom_site_calc_flag
_atom_site_refinement_flags
_atom_site_disorder_assembly
_atom_site_disorder_group
Cu1 Cu 0.5000 0.5000 0.5000 0.02524(18) Uani 1 2 d S . .
Cl1 Cl 0.59612(7) 0.85188(9) 0.65905(6) 0.0294(2) Uani 1 1 d . . .
N1 N 0.2897(2) 0.6966(4) 0.4271(2) 0.0317(6) Uani 1 1 d . . .
H1 H 0.2337 0.7622 0.3896 0.038 Uiso 1 1 calc R . .
N2 N 0.3988(2) 0.6373(3) 0.38237(19) 0.0265(6) Uani 1 1 d . . .
H2A H 0.4446 0.7288 0.3623 0.032 Uiso 1 1 calc R . .
H2B H 0.3758 0.5699 0.3227 0.032 Uiso 1 1 calc R . .
N3 N 0.1497(2) 0.7150(4) 0.6802(2) 0.0327(6) Uani 1 1 d . . .
N4 N 0.0321(3) 0.7665(4) 0.6959(2) 0.0464(8) Uani 1 1 d . . .
O1 O 0.35947(18) 0.5564(3) 0.58292(15) 0.0262(5) Uani 1 1 d . . .
O2 O 0.5840(2) 0.7281(3) 0.74568(18) 0.0422(6) Uani 1 1 d . . .
O3 O 0.6980(3) 0.9715(3) 0.6944(2) 0.0473(6) Uani 1 1 d . . .
O4 O 0.6263(2) 0.7575(3) 0.56396(19) 0.0451(6) Uani 1 1 d . . .
O5 O 0.4800(3) 0.9444(4) 0.6313(2) 0.0574(8) Uani 1 1 d . . .
C1 C 0.2770(3) 0.6475(4) 0.5284(2) 0.0241(6) Uani 1 1 d . . .
C2 C 0.1606(3) 0.7034(4) 0.5708(2) 0.0317(7) Uani 1 1 d . . .
C3 C 0.0446(3) 0.7471(6) 0.5146(3) 0.0530(11) Uani 1 1 d . . .
H3 H 0.0218 0.7515 0.4385 0.064 Uiso 1 1 calc R . .
C4 C -0.0315(4) 0.7833(6) 0.5956(3) 0.0601(12) Uani 1 1 d . . .
H4 H -0.1171 0.8155 0.5816 0.072 Uiso 1 1 calc R . .
C5 C 0.2452(3) 0.6916(5) 0.7751(3) 0.0419(8) Uani 1 1 d . . .
H5A H 0.2301 0.7737 0.8316 0.063 Uiso 1 1 calc R . .
H5B H 0.3287 0.7113 0.7541 0.063 Uiso 1 1 calc R . .
H5C H 0.2402 0.5743 0.8028 0.063 Uiso 1 1 calc R . .

loop_
_atom_site_aniso_label
_atom_site_aniso_U_11
_atom_site_aniso_U_22
_atom_site_aniso_U_33
_atom_site_aniso_U_23
_atom_site_aniso_U_13
_atom_site_aniso_U_12
Cu1 0.0228(3) 0.0335(3) 0.0202(3) 0.0029(2) 0.0058(2) 0.0073(2)
Cl1 0.0304(4) 0.0271(4) 0.0290(4) -0.0009(3) -0.0023(3) 0.0008(3)
N1 0.0277(13) 0.0435(16) 0.0250(13) 0.0084(11) 0.0083(11) 0.0166(12)
N2 0.0232(12) 0.0363(15) 0.0215(12) 0.0030(11) 0.0086(10) 0.0059(11)
N3 0.0307(14) 0.0415(16) 0.0282(13) -0.0019(12) 0.0129(11) 0.0078(12)
N4 0.0393(16) 0.063(2) 0.0409(17) 0.0000(15) 0.0213(14) 0.0154(15)
O1 0.0246(10) 0.0351(11) 0.0197(10) 0.0047(9) 0.0062(8) 0.0076(9)
O2 0.0471(14) 0.0445(14) 0.0328(12) 0.0069(11) -0.0034(10) -0.0117(11)
O3 0.0525(16) 0.0369(14) 0.0491(15) -0.0003(11) -0.0066(12) -0.0165(12)
O4 0.0505(15) 0.0454(15) 0.0416(13) -0.0129(11) 0.0143(11) -0.0084(12)
O5 0.0450(15) 0.0548(16) 0.0680(19) -0.0015(14) -0.0097(13) 0.0238(13)
C1 0.0254(15) 0.0253(15) 0.0225(15) -0.0041(12) 0.0064(12) 0.0011(12)
C2 0.0284(16) 0.0425(18) 0.0258(15) 0.0007(14) 0.0092(13) 0.0076(14)
C3 0.0357(19) 0.091(3) 0.0336(19) 0.006(2) 0.0076(15) 0.025(2)
C4 0.034(2) 0.097(3) 0.051(2) 0.011(2) 0.0143(18) 0.031(2)
C5 0.047(2) 0.056(2) 0.0244(16) -0.0048(15) 0.0097(15) 0.0054(17)

loop_
_atom_type_symbol
_atom_type_description
_atom_type_scat_dispersion_real
_atom_type_scat_dispersion_imag
_atom_type_scat_source
C C 0.0033 0.0016 'International Tables Vol C Tables 4.2.6.8 and 6.1.1.4'
H H 0.0000 0.0000 'International Tables Vol C Tables 4.2.6.8 and 6.1.1.4'
N N 0.0061 0.0033 'International Tables Vol C Tables 4.2.6.8 and 6.1.1.4'
O O 0.0106 0.0060 'International Tables Vol C Tables 4.2.6.8 and 6.1.1.4'
Cl Cl 0.1484 0.1585 'International Tables Vol C Tables 4.2.6.8 and 6.1.1.4'
Cu Cu 0.3201 1.2651 'International Tables Vol C Tables 4.2.6.8 and 6.1.1.4'

loop_
_geom_angle_atom_site_label_1
_geom_angle_atom_site_label_2
_geom_angle_atom_site_label_3
_geom_angle
_geom_angle_site_symmetry_1
_geom_angle_site_symmetry_3
_geom_angle_publ_flag
O1 Cu1 O1 180.0 . 3_666 ?
O1 Cu1 N2 83.45(8) . . ?
O1 Cu1 N2 96.55(8) 3_666 . ?
O1 Cu1 N2 96.55(8) . 3_666 ?
O1 Cu1 N2 83.45(8) 3_666 3_666 ?
N2 Cu1 N2 180.000(1) . 3_666 ?
O1 Cu1 O4 94.35(8) . . ?
O1 Cu1 O4 85.65(8) 3_666 . ?
N2 Cu1 O4 91.61(10) . . ?
N2 Cu1 O4 88.39(10) 3_666 . ?
O5 Cl1 O3 110.30(17) . . ?
O5 Cl1 O2 110.35(17) . . ?
O3 Cl1 O2 109.31(14) . . ?
O5 Cl1 O4 109.28(17) . . ?
O3 Cl1 O4 109.07(16) . . ?
O2 Cl1 O4 108.50(15) . . ?
C1 N1 N2 117.4(2) . . ?
C1 N1 H1 121.3 . . ?
N2 N1 H1 121.3 . . ?
N1 N2 Cu1 106.19(16) . . ?
N1 N2 H2A 110.5 . . ?
Cu1 N2 H2A 110.5 . . ?
N1 N2 H2B 110.5 . . ?
Cu1 N2 H2B 110.5 . . ?
H2A N2 H2B 108.7 . . ?
N4 N3 C2 110.9(3) . . ?
N4 N3 C5 118.9(3) . . ?
C2 N3 C5 130.0(3) . . ?
C4 N4 N3 105.3(3) . . ?
C1 O1 Cu1 111.88(17) . . ?
Cl1 O4 Cu1 119.52(13) . . ?
O1 C1 N1 121.0(3) . . ?
O1 C1 C2 122.6(3) . . ?
N1 C1 C2 116.3(3) . . ?
N3 C2 C3 107.2(3) . . ?
N3 C2 C1 123.4(3) . . ?
C3 C2 C1 129.4(3) . . ?
C2 C3 C4 104.7(3) . . ?
C2 C3 H3 127.7 . . ?
C4 C3 H3 127.7 . . ?
N4 C4 C3 111.9(3) . . ?
N4 C4 H4 124.1 . . ?
C3 C4 H4 124.1 . . ?
N3 C5 H5A 109.5 . . ?
N3 C5 H5B 109.5 . . ?
H5A C5 H5B 109.5 . . ?
N3 C5 H5C 109.5 . . ?
H5A C5 H5C 109.5 . . ?
H5B C5 H5C 109.5 . . ?

loop_
_geom_bond_atom_site_label_1
_geom_bond_atom_site_label_2
_geom_bond_distance
_geom_bond_site_symmetry_2
_geom_bond_publ_flag
Cu1 O1 1.9476(19) . ?
Cu1 O1 1.9476(19) 3_666 ?
Cu1 N2 1.977(2) . ?
Cu1 N2 1.977(2) 3_666 ?
Cu1 O4 2.444(2) . ?
Cl1 O5 1.416(3) . ?
Cl1 O3 1.433(2) . ?
Cl1 O2 1.437(2) . ?
Cl1 O4 1.437(2) . ?
N1 C1 1.318(4) . ?
N1 N2 1.409(3) . ?
N1 H1 0.8600 . ?
N2 H2A 0.9000 . ?
N2 H2B 0.9000 . ?
N3 N4 1.337(4) . ?
N3 C2 1.360(4) . ?
N3 C5 1.446(4) . ?
N4 C4 1.325(5) . ?
O1 C1 1.238(3) . ?
C1 C2 1.455(4) . ?
C2 C3 1.365(5) . ?
C3 C4 1.381(5) . ?
C3 H3 0.9300 . ?
C4 H4 0.9300 . ?
C5 H5A 0.9600 . ?
C5 H5B 0.9600 . ?
C5 H5C 0.9600 . ?

loop_
_geom_torsion_atom_site_label_1
_geom_torsion_atom_site_label_2
_geom_torsion_atom_site_label_3
_geom_torsion_atom_site_label_4
_geom_torsion
_geom_torsion_site_symmetry_1
_geom_torsion_site_symmetry_2
_geom_torsion_site_symmetry_3
_geom_torsion_site_symmetry_4
_geom_torsion_publ_flag
C1 N1 N2 Cu1 -1.9(3) . . . . ?
O1 Cu1 N2 N1 1.29(18) . . . . ?
O1 Cu1 N2 N1 -178.71(18) 3_666 . . . ?
N2 Cu1 N2 N1 -162(47) 3_666 . . . ?
O4 Cu1 N2 N1 -92.90(19) . . . . ?
C2 N3 N4 C4 1.4(4) . . . . ?
C5 N3 N4 C4 177.5(3) . . . . ?
O1 Cu1 O1 C1 132(100) 3_666 . . . ?
N2 Cu1 O1 C1 -0.6(2) . . . . ?
N2 Cu1 O1 C1 179.4(2) 3_666 . . . ?
O4 Cu1 O1 C1 90.6(2) . . . . ?
O5 Cl1 O4 Cu1 -71.7(2) . . . . ?
O3 Cl1 O4 Cu1 167.65(14) . . . . ?
O2 Cl1 O4 Cu1 48.66(19) . . . . ?
O1 Cu1 O4 Cl1 16.66(18) . . . . ?
O1 Cu1 O4 Cl1 -163.34(18) 3_666 . . . ?
N2 Cu1 O4 Cl1 100.21(18) . . . . ?
N2 Cu1 O4 Cl1 -79.79(18) 3_666 . . . ?
Cu1 O1 C1 N1 -0.4(4) . . . . ?
Cu1 O1 C1 C2 178.4(2) . . . . ?
N2 N1 C1 O1 1.7(4) . . . . ?
N2 N1 C1 C2 -177.2(3) . . . . ?
N4 N3 C2 C3 -0.9(4) . . . . ?
C5 N3 C2 C3 -176.4(4) . . . . ?
N4 N3 C2 C1 -178.9(3) . . . . ?
C5 N3 C2 C1 5.6(6) . . . . ?
O1 C1 C2 N3 23.1(5) . . . . ?
N1 C1 C2 N3 -158.1(3) . . . . ?
O1 C1 C2 C3 -154.5(4) . . . . ?
N1 C1 C2 C3 24.4(5) . . . . ?
N3 C2 C3 C4 0.0(5) . . . . ?
C1 C2 C3 C4 177.8(4) . . . . ?
N3 N4 C4 C3 -1.4(5) . . . . ?
C2 C3 C4 N4 0.9(5) . . . . ?
